data_7027461
loop_
_publ_author_name
'Janzen, Michael C.'
'Jenkins, Hilary A.'
'Jennings, Michael C.'
'Rendina, Louis M.'
'Puddephatt, Richard J.'

_publ_section_title
;
 Easy ring expansion and contraction in Pt--Sn bonded metallacycles
;
_journal_issue 11
_journal_name_full 'Journal of the Chemical Society, Dalton Transactions'
_journal_page_first 1713
_journal_paper_doi 10.1039/a902991e
_journal_year 1999
_chemical_formula_sum 'C28 H42 N2 O4 Pt Se Sn'
_chemical_formula_weight 863.38
_chemical_name_systematic
; 
 ? 
;
_space_group_IT_number 29
_symmetry_cell_setting orthorhombic
_symmetry_space_group_name_Hall 'P 2c -2ac'
_symmetry_space_group_name_H-M 'P c a 21'
_atom_sites_solution_hydrogens geom
_atom_sites_solution_primary direct
_atom_sites_solution_secondary difmap
_audit_creation_method SHELXL
_cell_angle_alpha 90.00
_cell_angle_beta 90.00
_cell_angle_gamma 90.00
_cell_formula_units_Z 8
_cell_length_a 30.899(6)
_cell_length_b 12.156(2)
_cell_length_c 17.311(4)
_cell_measurement_temperature 150(2)
_cell_volume 6502(2)
_computing_cell_refinement 'Nonius DENZO'
_computing_data_collection 'Nonius COLLECT'
_computing_data_reduction 'Nonius DENZO'
_computing_molecular_graphics 'Siemens SHELXTL 5.0'
_computing_publication_material 'Siemens SHELXTL 5.0'
_computing_structure_refinement 'SHELXL-93 (Sheldrick, 1993)'
_computing_structure_solution 'SHELXS-86 (Sheldrick, 1990)'
_diffrn_ambient_temperature 150(2)
_diffrn_measurement_device 'Nonius Kappa CCD'
_diffrn_measurement_method 'phi/omega scans'
_diffrn_radiation_monochromator graphite
_diffrn_radiation_source 'fine-focus sealed tube'
_diffrn_radiation_type MoK\a
_diffrn_radiation_wavelength 0.71073
_diffrn_reflns_av_R_equivalents 0.0000
_diffrn_reflns_av_sigmaI/netI 0.0368
_diffrn_reflns_limit_h_max 38
_diffrn_reflns_limit_h_min 0
_diffrn_reflns_limit_k_max 15
_diffrn_reflns_limit_k_min 0
_diffrn_reflns_limit_l_max 21
_diffrn_reflns_limit_l_min 0
_diffrn_reflns_number 6852
_diffrn_reflns_theta_max 26.37
_diffrn_reflns_theta_min 4.10
_exptl_absorpt_coefficient_mu 6.218
_exptl_crystal_colour yellow
_exptl_crystal_density_diffrn 1.764
_exptl_crystal_description block
_exptl_crystal_F_000 3344
_exptl_crystal_size_max 0.25
_exptl_crystal_size_mid 0.17
_exptl_crystal_size_min 0.10
_refine_diff_density_max 2.109
_refine_diff_density_min -0.971
_refine_diff_density_rms 0.132
_refine_ls_abs_structure_details 'Flack H D (1983), Acta Cryst. A39, 876-881'
_refine_ls_abs_structure_Flack 0.492(11)
_refine_ls_extinction_method none
_refine_ls_goodness_of_fit_all 1.045
_refine_ls_goodness_of_fit_obs 1.075
_refine_ls_matrix_type full
_refine_ls_number_parameters 692
_refine_ls_number_reflns 6852
_refine_ls_number_restraints 1
_refine_ls_restrained_S_all 1.045
_refine_ls_restrained_S_obs 1.075
_refine_ls_R_factor_all 0.0366
_refine_ls_R_factor_obs 0.0293
_refine_ls_shift/esd_max -0.002
_refine_ls_shift/esd_mean 0.000
_refine_ls_structure_factor_coef Fsqd
_refine_ls_weighting_details 'w=1/[\s^2^(Fo^2^)+(0.0411P)^2^+0.0000P] where P=(Fo^2^+2Fc^2^)/3'
_refine_ls_weighting_scheme calc
_refine_ls_wR_factor_all 0.0651
_refine_ls_wR_factor_obs 0.0630
_reflns_number_observed 6137
_reflns_number_total 6852
_reflns_observed_criterion >2sigma(I)
_cod_data_source_file 902991esup1.cif
_cod_data_source_block mj004b
_cod_depositor_comments
;
The following automatic conversions were performed:

'_symmetry_cell_setting' value 'Orthorhombic' changed to
'orthorhombic' according to
/home/saulius/struct/CIF-dictionaries/cif_core.dic dictionary named
'cif_core.dic' version 2.4.2 from 2011-04-26.

Automatic conversion script
Id: cif_fix_values 1891 2012-01-12 08:04:46Z andrius 

The following automatic conversions were performed:

'_refine_ls_weighting_scheme' value 'calc
w=1/[\s^2^(Fo^2^)+(0.0411P)^2^+0.0000P] where P=(Fo^2^+2Fc^2^)/3' was
changed to 'calc'. New tag '_refine_ls_weighting_details' was
created. The value of the new tag was set to
'w=1/[\s^2^(Fo^2^)+(0.0411P)^2^+0.0000P] where P=(Fo^2^+2Fc^2^)/3'.

Automatic conversion script
Id: cif_fix_values 3143 2015-03-26 13:38:13Z robertas 
;
_cod_original_cell_volume 6502.1(23)
_cod_original_sg_symbol_H-M Pca2(1)
_cod_database_code 7027461

loop_
_symmetry_equiv_pos_as_xyz
'x, y, z'
'-x, -y, z+1/2'
'x+1/2, -y, z'
'-x+1/2, y, z+1/2'

loop_
_atom_site_aniso_label
_atom_site_aniso_U_11
_atom_site_aniso_U_22
_atom_site_aniso_U_33
_atom_site_aniso_U_23
_atom_site_aniso_U_13
_atom_site_aniso_U_12
Pt1 0.0227(2) 0.01782(13) 0.02161(14) -0.0034(2) 0.0007(2) -0.00121(11)
C1 0.020(5) 0.025(4) 0.050(6) -0.012(4) 0.002(4) -0.009(4)
C2 0.043(6) 0.023(4) 0.033(5) -0.007(4) -0.004(5) 0.001(4)
Sn1 0.0256(3) 0.0176(3) 0.0221(3) -0.0012(2) -0.0047(2) 0.0000(2)
C3 0.050(7) 0.032(5) 0.030(5) 0.005(4) -0.008(5) -0.006(4)
C4 0.020(5) 0.031(4) 0.035(5) -0.003(4) -0.008(4) -0.004(4)
C5 0.091(10) 0.019(5) 0.077(9) -0.014(5) -0.026(7) -0.011(5)
O5 0.071(5) 0.015(3) 0.054(5) -0.004(3) -0.017(4) 0.001(3)
C6 0.032(5) 0.021(4) 0.027(5) 0.002(4) 0.002(4) 0.004(4)
O6 0.044(5) 0.037(4) 0.058(5) 0.002(3) -0.021(4) -0.003(3)
C7 0.023(5) 0.021(4) 0.029(5) -0.002(3) -0.002(4) -0.006(4)
C8 0.020(5) 0.024(4) 0.017(4) -0.002(3) 0.001(3) 0.002(4)
C9 0.021(5) 0.034(5) 0.028(5) 0.001(4) 0.000(4) -0.003(4)
O9 0.040(4) 0.027(3) 0.021(3) 0.005(3) 0.004(3) 0.007(3)
C10 0.074(9) 0.060(7) 0.033(5) 0.007(5) 0.006(5) 0.048(6)
O10 0.034(3) 0.041(3) 0.029(3) 0.009(3) 0.012(3) 0.023(3)
Se1 0.0249(4) 0.0247(4) 0.0251(4) -0.0029(4) -0.0052(4) 0.0019(3)
N1 0.015(3) 0.018(3) 0.031(4) -0.008(3) 0.008(3) 0.001(3)
N2 0.020(4) 0.025(4) 0.027(4) -0.003(3) 0.012(3) 0.001(3)
C11 0.023(5) 0.023(4) 0.026(4) -0.005(3) -0.004(4) -0.008(4)
C12 0.026(5) 0.024(4) 0.040(5) 0.004(4) 0.005(4) -0.005(4)
C13 0.018(5) 0.026(4) 0.024(4) 0.001(3) -0.004(3) 0.002(3)
C14 0.028(5) 0.015(4) 0.026(4) 0.001(3) -0.006(4) -0.007(3)
C15 0.030(5) 0.019(4) 0.020(4) -0.009(3) 0.002(4) -0.001(3)
C16 0.026(5) 0.016(4) 0.031(5) -0.004(4) 0.004(4) 0.003(3)
C17 0.026(5) 0.024(4) 0.026(4) -0.004(4) 0.000(4) -0.003(4)
C18 0.019(4) 0.021(4) 0.031(5) -0.001(3) 0.004(4) -0.005(3)
C19 0.029(5) 0.025(4) 0.030(5) -0.006(4) 0.005(4) -0.003(4)
C20 0.032(5) 0.021(4) 0.027(4) 0.002(3) 0.010(4) 0.004(4)
C21 0.018(4) 0.027(4) 0.027(4) -0.006(4) 0.001(4) 0.001(3)
C22 0.043(6) 0.047(6) 0.022(5) -0.008(4) 0.002(4) 0.014(5)
C23 0.035(6) 0.041(5) 0.049(6) 0.006(5) 0.014(5) 0.013(4)
C24 0.027(5) 0.060(6) 0.035(5) -0.007(5) 0.005(4) -0.010(5)
C25 0.026(5) 0.025(4) 0.028(5) -0.008(4) 0.004(4) -0.003(4)
C26 0.028(5) 0.028(5) 0.039(5) -0.002(4) -0.013(4) 0.005(4)
C27 0.042(6) 0.032(5) 0.028(5) -0.011(4) 0.003(4) -0.012(4)
C28 0.032(5) 0.040(5) 0.035(5) -0.010(4) 0.000(4) -0.010(4)
Pt2 0.01974(15) 0.01977(13) 0.02010(13) 0.0020(2) 0.0009(2) 0.00163(10)
C31 0.017(4) 0.031(4) 0.028(4) 0.004(4) 0.001(4) 0.003(3)
C32 0.034(5) 0.021(4) 0.031(5) -0.006(4) 0.000(4) -0.001(4)
Sn2 0.0213(3) 0.0193(3) 0.0201(3) 0.0004(2) -0.0022(2) 0.0000(2)
C33 0.029(5) 0.049(5) 0.021(4) -0.004(4) -0.007(4) 0.003(4)
C34 0.030(5) 0.030(4) 0.026(5) 0.005(4) -0.004(4) -0.007(4)
C35 0.103(10) 0.009(4) 0.063(7) 0.006(5) -0.004(7) 0.016(5)
O35 0.074(5) 0.024(3) 0.046(4) 0.004(3) -0.025(4) -0.005(3)
C36 0.028(5) 0.021(4) 0.030(5) -0.003(4) 0.000(4) 0.003(4)
O36 0.045(4) 0.028(3) 0.069(5) 0.011(3) -0.030(4) 0.000(3)
C37 0.022(5) 0.020(4) 0.021(4) 0.004(3) 0.000(4) -0.001(3)
C38 0.015(4) 0.024(4) 0.031(5) 0.004(3) 0.005(3) -0.004(3)
C39 0.018(4) 0.031(4) 0.033(5) -0.010(4) -0.001(4) -0.007(4)
O39 0.027(4) 0.043(4) 0.069(5) -0.017(3) 0.011(3) -0.010(3)
C40 0.065(9) 0.044(6) 0.099(11) -0.054(7) 0.017(7) -0.022(6)
O40 0.037(4) 0.040(4) 0.048(4) -0.022(3) 0.003(3) -0.009(3)
Se2 0.0243(4) 0.0271(4) 0.0213(4) 0.0001(4) -0.0035(3) -0.0009(3)
N3 0.026(4) 0.017(3) 0.025(4) 0.002(3) -0.004(3) 0.003(3)
N4 0.021(4) 0.026(3) 0.026(4) 0.000(3) 0.006(3) 0.001(3)
C41 0.026(5) 0.026(4) 0.023(4) 0.009(4) 0.001(4) -0.001(4)
C42 0.024(5) 0.023(4) 0.031(5) 0.007(4) -0.002(4) -0.001(4)
C43 0.019(5) 0.022(4) 0.025(4) -0.002(3) -0.003(3) -0.006(3)
C44 0.032(5) 0.031(5) 0.015(4) 0.005(3) 0.000(3) 0.002(4)
C45 0.021(4) 0.023(4) 0.016(4) 0.000(3) 0.000(3) 0.002(3)
C46 0.027(5) 0.024(4) 0.014(4) 0.000(3) 0.000(3) -0.005(3)
C47 0.027(5) 0.027(4) 0.014(4) 0.004(3) -0.002(3) -0.007(4)
C48 0.023(5) 0.014(4) 0.031(5) -0.002(3) -0.006(4) 0.001(4)
C49 0.016(4) 0.031(4) 0.036(5) -0.008(4) 0.004(4) 0.002(4)
C50 0.031(5) 0.026(4) 0.025(4) 0.006(4) 0.003(4) 0.003(4)
C51 0.017(4) 0.037(5) 0.023(4) 0.002(4) 0.003(3) 0.002(4)
C52 0.021(5) 0.062(6) 0.030(5) 0.001(5) 0.006(4) -0.007(5)
C53 0.053(7) 0.040(5) 0.043(6) 0.020(5) 0.016(5) 0.000(5)
C54 0.025(5) 0.036(5) 0.032(5) 0.004(4) 0.003(4) 0.001(4)
C55 0.033(5) 0.027(4) 0.021(4) 0.001(3) 0.003(4) 0.004(4)
C56 0.036(6) 0.037(5) 0.027(5) 0.001(4) -0.007(4) 0.011(4)
C57 0.040(6) 0.049(6) 0.031(5) 0.007(4) -0.004(4) 0.018(5)
C58 0.049(7) 0.034(5) 0.028(5) -0.001(4) -0.010(4) 0.002(4)

loop_
_atom_site_label
_atom_site_type_symbol
_atom_site_fract_x
_atom_site_fract_y
_atom_site_fract_z
_atom_site_U_iso_or_equiv
_atom_site_thermal_displace_type
_atom_site_occupancy
_atom_site_calc_flag
_atom_site_refinement_flags
Pt1 Pt 0.879393(9) 0.80337(2) 0.65300(3) 0.02072(7) Uani 1 d .
C1 C 0.9191(3) 0.7664(7) 0.5609(6) 0.032(2) Uani 1 d .
H1A H 0.9483(5) 0.7947(43) 0.5709(16) 0.048 Uiso 1 calc R
H1B H 0.9075(10) 0.8004(40) 0.5139(8) 0.048 Uiso 1 calc R
H1C H 0.9204(16) 0.6864(7) 0.5541(22) 0.048 Uiso 1 calc R
C2 C 0.8514(3) 0.9291(6) 0.5874(5) 0.033(2) Uani 1 d .
H2A H 0.8731(6) 0.9858(24) 0.5768(29) 0.050 Uiso 1 calc R
H2B H 0.8273(12) 0.9616(32) 0.6162(15) 0.050 Uiso 1 calc R
H2C H 0.8407(17) 0.8988(11) 0.5386(16) 0.050 Uiso 1 calc R
Sn1 Sn 0.83145(2) 0.65945(4) 0.58747(4) 0.02179(13) Uani 1 d .
C3 C 0.8318(3) 0.6674(7) 0.4639(5) 0.037(2) Uani 1 d .
H3A H 0.8042(8) 0.6398(47) 0.4439(5) 0.056 Uiso 1 calc R
H3B H 0.8555(12) 0.6222(41) 0.4437(5) 0.056 Uiso 1 calc R
H3C H 0.8358(20) 0.7439(10) 0.4474(5) 0.056 Uiso 1 calc R
C4 C 0.7648(3) 0.6427(7) 0.6205(5) 0.028(2) Uani 1 d .
H4A H 0.7504(5) 0.5907(34) 0.5857(20) 0.043 Uiso 1 calc R
H4B H 0.7504(5) 0.7145(11) 0.6172(30) 0.043 Uiso 1 calc R
H4C H 0.7631(3) 0.6153(41) 0.6736(12) 0.043 Uiso 1 calc R
C5 C 0.8415(4) 0.2138(7) 0.6060(8) 0.063(4) Uani 1 d .
H5A H 0.8521(22) 0.1537(11) 0.6386(31) 0.094 Uiso 1 calc R
H5B H 0.8505(22) 0.2011(34) 0.5524(18) 0.094 Uiso 1 calc R
H5C H 0.8099(5) 0.2169(26) 0.6086(46) 0.094 Uiso 1 calc R
O5 O 0.8595(2) 0.3175(5) 0.6330(4) 0.047(2) Uani 1 d .
C6 C 0.8454(3) 0.4093(6) 0.5983(5) 0.027(2) Uani 1 d .
O6 O 0.8184(2) 0.4041(5) 0.5469(4) 0.046(2) Uani 1 d .
C7 C 0.8633(3) 0.5130(6) 0.6279(5) 0.024(2) Uani 1 d .
C8 C 0.8940(3) 0.5189(7) 0.6822(4) 0.020(2) Uani 1 d .
C9 C 0.9181(3) 0.4217(7) 0.7149(5) 0.027(2) Uani 1 d .
O9 O 0.9144(2) 0.3861(5) 0.7785(3) 0.0290(14) Uani 1 d .
C10 C 0.9699(4) 0.2856(9) 0.6845(6) 0.056(3) Uani 1 d .
H10A H 0.9895(18) 0.2649(36) 0.6424(18) 0.084 Uiso 1 calc R
H10B H 0.9497(4) 0.2252(19) 0.6945(41) 0.084 Uiso 1 calc R
H10C H 0.9868(19) 0.3008(20) 0.7312(25) 0.084 Uiso 1 calc R
O10 O 0.9462(2) 0.3820(5) 0.6630(4) 0.0347(14) Uani 1 d .
Se1 Se 0.91430(3) 0.65000(6) 0.72970(5) 0.0249(2) Uani 1 d .
N1 N 0.8439(2) 0.8576(5) 0.7524(4) 0.0213(15) Uani 1 d .
N2 N 0.9239(2) 0.9201(5) 0.7143(4) 0.024(2) Uani 1 d .
C11 C 0.8020(3) 0.8368(6) 0.7642(5) 0.024(2) Uani 1 d .
H11A H 0.7868(3) 0.7956(6) 0.7263(5) 0.029 Uiso 1 calc R
C12 C 0.7795(3) 0.8721(6) 0.8285(5) 0.030(2) Uani 1 d .
H12A H 0.7499(3) 0.8535(6) 0.8350(5) 0.036 Uiso 1 calc R
C13 C 0.8010(3) 0.9358(6) 0.8844(5) 0.023(2) Uani 1 d .
C14 C 0.8443(3) 0.9585(6) 0.8709(5) 0.023(2) Uani 1 d .
H14A H 0.8600(3) 1.0016(6) 0.9070(5) 0.027 Uiso 1 calc R
C15 C 0.8649(3) 0.9193(6) 0.8051(4) 0.023(2) Uani 1 d .
C16 C 0.9105(3) 0.9480(6) 0.7863(5) 0.024(2) Uani 1 d .
C17 C 0.9377(3) 1.0031(6) 0.8372(5) 0.025(2) Uani 1 d .
H17A H 0.9280(3) 1.0195(6) 0.8880(5) 0.030 Uiso 1 calc R
C18 C 0.9791(3) 1.0344(6) 0.8142(5) 0.024(2) Uani 1 d .
C19 C 0.9918(3) 1.0093(6) 0.7386(5) 0.028(2) Uani 1 d .
H19A H 1.0193(3) 1.0315(6) 0.7199(5) 0.034 Uiso 1 calc R
C20 C 0.9637(3) 0.9517(6) 0.6918(5) 0.027(2) Uani 1 d .
H20A H 0.9730(3) 0.9334(6) 0.6410(5) 0.032 Uiso 1 calc R
C21 C 0.7770(3) 0.9762(6) 0.9558(5) 0.024(2) Uani 1 d .
C22 C 0.7345(3) 1.0302(7) 0.9320(5) 0.037(2) Uani 1 d .
H22A H 0.7183(9) 0.9802(21) 0.8983(28) 0.056 Uiso 1 calc R
H22B H 0.7406(3) 1.0987(26) 0.9042(30) 0.056 Uiso 1 calc R
H22C H 0.7173(9) 1.0465(44) 0.9782(6) 0.056 Uiso 1 calc R
C23 C 0.7668(3) 0.8775(7) 1.0086(6) 0.042(2) Uani 1 d .
H23A H 0.7473(17) 0.8267(28) 0.9818(15) 0.062 Uiso 1 calc R
H23B H 0.7529(20) 0.9037(9) 1.0561(18) 0.062 Uiso 1 calc R
H23C H 0.7937(4) 0.8392(33) 1.0217(31) 0.062 Uiso 1 calc R
C24 C 0.8040(3) 1.0593(8) 1.0015(5) 0.041(2) Uani 1 d .
H24A H 0.8296(11) 1.0225(14) 1.0228(31) 0.061 Uiso 1 calc R
H24B H 0.7866(7) 1.0895(39) 1.0438(23) 0.061 Uiso 1 calc R
H24C H 0.8132(17) 1.1191(28) 0.9672(10) 0.061 Uiso 1 calc R
C25 C 1.0102(3) 1.0889(6) 0.8723(5) 0.026(2) Uani 1 d .
C26 C 1.0193(3) 1.0062(7) 0.9379(5) 0.032(2) Uani 1 d .
H26A H 1.0318(17) 0.9388(19) 0.9161(6) 0.048 Uiso 1 calc R
H26B H 0.9922(4) 0.9885(35) 0.9645(21) 0.048 Uiso 1 calc R
H26C H 1.0397(14) 1.0387(19) 0.9747(18) 0.048 Uiso 1 calc R
C27 C 0.9885(3) 1.1927(7) 0.9053(5) 0.034(2) Uani 1 d .
H27A H 0.9622(11) 1.1719(8) 0.9333(30) 0.050 Uiso 1 calc R
H27B H 0.9810(18) 1.2427(23) 0.8630(6) 0.050 Uiso 1 calc R
H27C H 1.0085(8) 1.2297(28) 0.9407(27) 0.050 Uiso 1 calc R
C28 C 1.0525(3) 1.1229(7) 0.8343(5) 0.036(2) Uani 1 d .
H28A H 1.0660(10) 1.0585(12) 0.8101(30) 0.054 Uiso 1 calc R
H28B H 1.0721(8) 1.1532(47) 0.8735(8) 0.054 Uiso 1 calc R
H28C H 1.0468(4) 1.1788(37) 0.7949(25) 0.054 Uiso 1 calc R
Pt2 Pt 0.605064(9) 0.26966(2) 0.65404(3) 0.01987(7) Uani 1 d .
C31 C 0.5610(3) 0.2248(6) 0.7365(5) 0.025(2) Uani 1 d .
H31A H 0.5652(11) 0.2697(30) 0.7829(12) 0.038 Uiso 1 calc R
H31B H 0.5650(11) 0.1470(13) 0.7495(22) 0.038 Uiso 1 calc R
H31C H 0.5316(3) 0.2362(40) 0.7166(12) 0.038 Uiso 1 calc R
C32 C 0.6249(3) 0.4030(6) 0.7199(5) 0.029(2) Uani 1 d .
H32A H 0.6532(9) 0.4284(29) 0.7017(21) 0.043 Uiso 1 calc R
H32B H 0.6271(17) 0.3809(13) 0.7742(7) 0.043 Uiso 1 calc R
H32C H 0.6038(10) 0.4627(17) 0.7149(25) 0.043 Uiso 1 calc R
Sn2 Sn 0.65275(2) 0.14311(4) 0.73597(4) 0.02023(12) Uani 1 d .
C33 C 0.6409(3) 0.1532(8) 0.8581(5) 0.033(2) Uani 1 d .
H33A H 0.6424(19) 0.0794(10) 0.8807(7) 0.050 Uiso 1 calc R
H33B H 0.6121(8) 0.1844(46) 0.8671(5) 0.050 Uiso 1 calc R
H33C H 0.6628(12) 0.2004(40) 0.8821(7) 0.050 Uiso 1 calc R
C34 C 0.7226(3) 0.1510(7) 0.7212(5) 0.029(2) Uani 1 d .
H34A H 0.7365(3) 0.1022(34) 0.7588(21) 0.043 Uiso 1 calc R
H34B H 0.7324(3) 0.2267(11) 0.7295(30) 0.043 Uiso 1 calc R
H34C H 0.7301(3) 0.1276(41) 0.6688(11) 0.043 Uiso 1 calc R
C35 C 0.6519(4) -0.3048(7) 0.7448(7) 0.058(3) Uani 1 d .
H35A H 0.6329(14) -0.3676(15) 0.7344(39) 0.088 Uiso 1 calc R
H35B H 0.6537(25) -0.2926(25) 0.8007(9) 0.088 Uiso 1 calc R
H35C H 0.6808(11) -0.3200(38) 0.7242(34) 0.088 Uiso 1 calc R
O35 O 0.6345(3) -0.2077(5) 0.7080(4) 0.048(2) Uani 1 d .
C36 C 0.6510(3) -0.1106(6) 0.7314(5) 0.026(2) Uani 1 d .
O36 O 0.6779(2) -0.1044(5) 0.7802(4) 0.047(2) Uani 1 d .
C37 C 0.6315(3) -0.0137(6) 0.6914(4) 0.021(2) Uani 1 d .
C38 C 0.6051(3) -0.0189(7) 0.6298(5) 0.023(2) Uani 1 d .
C39 C 0.5902(3) -0.1246(7) 0.5926(5) 0.027(2) Uani 1 d .
O39 O 0.5556(2) -0.1659(5) 0.6022(4) 0.046(2) Uani 1 d .
C40 C 0.6123(4) -0.2684(9) 0.5092(8) 0.069(4) Uani 1 d .
H40A H 0.6395(4) -0.3040(37) 0.4945(51) 0.104 Uiso 1 calc R
H40B H 0.5945(26) -0.2567(11) 0.4630(32) 0.104 Uiso 1 calc R
H40C H 0.5966(28) -0.3154(30) 0.5456(21) 0.104 Uiso 1 calc R
O40 O 0.6214(2) -0.1636(5) 0.5452(4) 0.041(2) Uani 1 d .
Se2 Se 0.58113(3) 0.10307(6) 0.57718(5) 0.0242(2) Uani 1 d .
N3 N 0.6456(2) 0.3324(5) 0.5628(4) 0.023(2) Uani 1 d .
N4 N 0.5615(2) 0.3712(5) 0.5808(4) 0.0244(15) Uani 1 d .
C41 C 0.6886(3) 0.3230(6) 0.5601(5) 0.025(2) Uani 1 d .
H41A H 0.7029(3) 0.2883(6) 0.6021(5) 0.030 Uiso 1 calc R
C42 C 0.7132(3) 0.3611(6) 0.4997(5) 0.026(2) Uani 1 d .
H42A H 0.7439(3) 0.3564(6) 0.5020(5) 0.031 Uiso 1 calc R
C43 C 0.6931(3) 0.4068(6) 0.4349(4) 0.022(2) Uani 1 d .
C44 C 0.6488(3) 0.4189(7) 0.4391(4) 0.026(2) Uani 1 d .
H44A H 0.6340(3) 0.4531(7) 0.3974(4) 0.031 Uiso 1 calc R
C45 C 0.6252(3) 0.3827(6) 0.5022(4) 0.020(2) Uani 1 d .
C46 C 0.5785(3) 0.4054(6) 0.5121(4) 0.022(2) Uani 1 d .
C47 C 0.5532(3) 0.4650(6) 0.4617(4) 0.023(2) Uani 1 d .
H47A H 0.5655(3) 0.4879(6) 0.4140(4) 0.027 Uiso 1 calc R
C48 C 0.5109(3) 0.4930(6) 0.4774(5) 0.023(2) Uani 1 d .
C49 C 0.4948(3) 0.4566(6) 0.5484(5) 0.028(2) Uani 1 d .
H49A H 0.4659(3) 0.4737(6) 0.5632(5) 0.033 Uiso 1 calc R
C50 C 0.5207(3) 0.3961(6) 0.5966(5) 0.027(2) Uani 1 d .
H50A H 0.5087(3) 0.3707(6) 0.6439(5) 0.033 Uiso 1 calc R
C51 C 0.7186(3) 0.4452(7) 0.3645(4) 0.026(2) Uani 1 d .
C52 C 0.6994(3) 0.3909(8) 0.2926(5) 0.038(2) Uani 1 d .
H52A H 0.7008(19) 0.3108(8) 0.2980(17) 0.057 Uiso 1 calc R
H52B H 0.7159(13) 0.4137(42) 0.2469(7) 0.057 Uiso 1 calc R
H52C H 0.6691(7) 0.4136(41) 0.2867(21) 0.057 Uiso 1 calc R
C53 C 0.7139(3) 0.5721(8) 0.3582(6) 0.045(3) Uani 1 d .
H53A H 0.6838(6) 0.5907(8) 0.3455(38) 0.068 Uiso 1 calc R
H53B H 0.7330(16) 0.5996(10) 0.3175(27) 0.068 Uiso 1 calc R
H53C H 0.7218(21) 0.6060(9) 0.4076(13) 0.068 Uiso 1 calc R
C54 C 0.7666(3) 0.4168(7) 0.3691(5) 0.031(2) Uani 1 d .
H54A H 0.7700(3) 0.3370(8) 0.3744(32) 0.047 Uiso 1 calc R
H54B H 0.7795(5) 0.4536(37) 0.4139(20) 0.047 Uiso 1 calc R
H54C H 0.7812(4) 0.4416(42) 0.3219(15) 0.047 Uiso 1 calc R
C55 C 0.4836(3) 0.5608(6) 0.4199(5) 0.027(2) Uani 1 d .
C56 C 0.4817(3) 0.5013(8) 0.3421(5) 0.033(2) Uani 1 d .
H56A H 0.4650(16) 0.5453(23) 0.3053(11) 0.050 Uiso 1 calc R
H56B H 0.4679(17) 0.4294(21) 0.3488(8) 0.050 Uiso 1 calc R
H56C H 0.5112(4) 0.4911(42) 0.3224(16) 0.050 Uiso 1 calc R
C57 C 0.4373(3) 0.5773(8) 0.4499(5) 0.040(2) Uani 1 d .
H57A H 0.4205(7) 0.6192(46) 0.4120(18) 0.060 Uiso 1 calc R
H57B H 0.4382(3) 0.6178(46) 0.4989(20) 0.060 Uiso 1 calc R
H57C H 0.4237(8) 0.5055(8) 0.4582(35) 0.060 Uiso 1 calc R
C58 C 0.5047(3) 0.6732(7) 0.4109(5) 0.037(2) Uani 1 d .
H58A H 0.4878(12) 0.7178(20) 0.3746(29) 0.056 Uiso 1 calc R
H58B H 0.5342(8) 0.6642(8) 0.3911(36) 0.056 Uiso 1 calc R
H58C H 0.5057(19) 0.7101(23) 0.4612(9) 0.056 Uiso 1 calc R

loop_
_atom_type_symbol
_atom_type_description
_atom_type_scat_dispersion_real
_atom_type_scat_dispersion_imag
_atom_type_scat_source
C C 0.0033 0.0016 'International Tables Vol C Tables 4.2.6.8 and 6.1.1.4'
H H 0.0000 0.0000 'International Tables Vol C Tables 4.2.6.8 and 6.1.1.4'
N N 0.0061 0.0033 'International Tables Vol C Tables 4.2.6.8 and 6.1.1.4'
O O 0.0106 0.0060 'International Tables Vol C Tables 4.2.6.8 and 6.1.1.4'
Se Se -0.0929 2.2259 'International Tables Vol C Tables 4.2.6.8 and 6.1.1.4'
Sn Sn -0.6537 1.4246 'International Tables Vol C Tables 4.2.6.8 and 6.1.1.4'
Pt Pt -1.7033 8.3905 'International Tables Vol C Tables 4.2.6.8 and 6.1.1.4'

loop_
_geom_angle_atom_site_label_1
_geom_angle_atom_site_label_2
_geom_angle_atom_site_label_3
_geom_angle
_geom_angle_publ_flag
C1 Pt1 C2 89.2(4) yes
C1 Pt1 N1 172.8(3) yes
C2 Pt1 N1 89.9(3) yes
C1 Pt1 N2 98.0(3) yes
C2 Pt1 N2 92.7(3) yes
N1 Pt1 N2 74.9(2) yes
C1 Pt1 Se1 89.5(3) yes
C2 Pt1 Se1 178.7(3) yes
N1 Pt1 Se1 91.4(2) yes
N2 Pt1 Se1 87.5(2) yes
C1 Pt1 Sn1 81.5(2) yes
C2 Pt1 Sn1 91.1(2) yes
N1 Pt1 Sn1 105.7(2) yes
N2 Pt1 Sn1 176.1(2) yes
Se1 Pt1 Sn1 88.60(3) yes
C3 Sn1 C4 105.9(4) yes
C3 Sn1 C7 111.1(3) yes
C4 Sn1 C7 105.9(3) yes
C3 Sn1 Pt1 114.2(3) yes
C4 Sn1 Pt1 120.2(2) yes
C7 Sn1 Pt1 99.0(2) yes
C6 O5 C5 117.0(8) yes
O6 C6 O5 120.3(8) yes
O6 C6 C7 123.7(8) yes
O5 C6 C7 115.9(7) yes
C8 C7 C6 123.9(8) yes
C8 C7 Sn1 120.6(6) yes
C6 C7 Sn1 115.1(6) yes
C7 C8 C9 125.0(7) yes
C7 C8 Se1 125.7(6) yes
C9 C8 Se1 109.4(5) yes
O9 C9 O10 123.7(8) yes
O9 C9 C8 125.8(8) yes
O10 C9 C8 110.5(7) yes
C9 O10 C10 116.9(7) yes
C8 Se1 Pt1 104.5(2) yes
C11 N1 C15 118.0(7) ?
C11 N1 Pt1 124.1(5) ?
C15 N1 Pt1 117.9(5) ?
C20 N2 C16 118.3(7) ?
C20 N2 Pt1 127.2(5) ?
C16 N2 Pt1 113.9(5) ?
N1 C11 C12 123.5(7) ?
C11 C12 C13 119.3(8) ?
C14 C13 C12 116.7(7) ?
C14 C13 C21 123.0(7) ?
C12 C13 C21 120.4(7) ?
C13 C14 C15 121.0(7) ?
N1 C15 C14 121.5(7) ?
N1 C15 C16 116.1(7) ?
C14 C15 C16 122.3(7) ?
N2 C16 C17 121.2(8) ?
N2 C16 C15 115.6(7) ?
C17 C16 C15 123.2(7) ?
C16 C17 C18 120.4(8) ?
C17 C18 C19 117.8(8) ?
C17 C18 C25 120.3(7) ?
C19 C18 C25 121.9(7) ?
C20 C19 C18 118.9(8) ?
N2 C20 C19 123.3(8) ?
C13 C21 C22 109.9(7) ?
C13 C21 C24 111.5(7) ?
C22 C21 C24 109.0(7) ?
C13 C21 C23 109.3(7) ?
C22 C21 C23 108.7(7) ?
C24 C21 C23 108.5(7) ?
C28 C25 C27 108.2(7) ?
C28 C25 C18 111.8(7) ?
C27 C25 C18 108.8(7) ?
C28 C25 C26 109.8(7) ?
C27 C25 C26 109.9(7) ?
C18 C25 C26 108.3(6) ?
C31 Pt2 C32 91.3(3) yes
C31 Pt2 N3 172.7(3) yes
C32 Pt2 N3 87.4(3) yes
C31 Pt2 N4 98.2(3) yes
C32 Pt2 N4 93.4(3) yes
N3 Pt2 N4 74.8(2) yes
C31 Pt2 Se2 87.6(2) yes
C32 Pt2 Se2 178.3(2) yes
N3 Pt2 Se2 93.9(2) yes
N4 Pt2 Se2 88.1(2) yes
C31 Pt2 Sn2 80.6(2) yes
C32 Pt2 Sn2 89.7(2) yes
N3 Pt2 Sn2 106.5(2) yes
N4 Pt2 Sn2 176.7(2) yes
Se2 Pt2 Sn2 88.78(3) yes
C33 Sn2 C37 110.5(3) yes
C33 Sn2 C34 106.4(3) yes
C37 Sn2 C34 107.3(3) yes
C33 Sn2 Pt2 114.4(3) yes
C37 Sn2 Pt2 99.1(2) yes
C34 Sn2 Pt2 118.7(2) yes
C36 O35 C35 116.3(8) yes
O36 C36 O35 122.2(8) yes
O36 C36 C37 124.2(8) yes
O35 C36 C37 113.6(7) yes
C38 C37 C36 125.1(7) yes
C38 C37 Sn2 120.7(6) yes
C36 C37 Sn2 114.1(5) yes
C37 C38 C39 124.3(7) yes
C37 C38 Se2 125.6(6) yes
C39 C38 Se2 110.0(6) yes
O39 C39 O40 125.2(8) yes
O39 C39 C38 125.0(8) yes
O40 C39 C38 109.8(7) yes
C39 O40 C40 115.5(7) yes
C38 Se2 Pt2 105.0(3) yes
C41 N3 C45 118.1(7) ?
C41 N3 Pt2 125.0(5) ?
C45 N3 Pt2 116.8(5) ?
C50 N4 C46 118.4(7) ?
C50 N4 Pt2 125.8(5) ?
C46 N4 Pt2 115.7(5) ?
N3 C41 C42 123.3(8) ?
C41 C42 C43 120.0(8) ?
C44 C43 C42 116.1(7) ?
C44 C43 C51 121.4(7) ?
C42 C43 C51 122.4(7) ?
C43 C44 C45 122.0(7) ?
N3 C45 C44 120.2(7) ?
N3 C45 C46 116.4(7) ?
C44 C45 C46 123.1(7) ?
N4 C46 C47 119.6(7) ?
N4 C46 C45 114.8(7) ?
C47 C46 C45 125.4(7) ?
C46 C47 C48 122.9(7) ?
C47 C48 C49 115.7(7) ?
C47 C48 C55 121.6(7) ?
C49 C48 C55 122.7(7) ?
C50 C49 C48 119.8(8) ?
N4 C50 C49 123.6(8) ?
C43 C51 C54 113.0(7) ?
C43 C51 C52 108.6(7) ?
C54 C51 C52 108.8(7) ?
C43 C51 C53 108.2(7) ?
C54 C51 C53 108.6(7) ?
C52 C51 C53 109.5(8) ?
C58 C55 C56 110.5(7) ?
C58 C55 C57 108.4(7) ?
C56 C55 C57 109.1(8) ?
C58 C55 C48 108.1(7) ?
C56 C55 C48 109.6(7) ?
C57 C55 C48 111.1(7) ?

loop_
_geom_bond_atom_site_label_1
_geom_bond_atom_site_label_2
_geom_bond_distance
_geom_bond_publ_flag
Pt1 C1 2.062(9) yes
Pt1 C2 2.091(8) yes
Pt1 N1 2.144(6) yes
Pt1 N2 2.244(7) yes
Pt1 Se1 2.5303(9) yes
Pt1 Sn1 2.5578(7) yes
Sn1 C3 2.142(9) yes
Sn1 C4 2.148(8) yes
Sn1 C7 2.152(8) yes
C5 O5 1.454(10) yes
O5 C6 1.339(10) yes
C6 O6 1.222(10) yes
C6 C7 1.469(11) yes
C7 C8 1.337(11) yes
C8 C9 1.507(12) yes
C8 Se1 1.900(8) yes
C9 O9 1.188(10) yes
C9 O10 1.339(10) yes
C10 O10 1.431(10) yes
N1 C11 1.336(10) ?
N1 C15 1.348(10) ?
N2 C20 1.345(10) ?
N2 C16 1.358(10) ?
C11 C12 1.380(12) ?
C12 C13 1.406(12) ?
C13 C14 1.385(11) ?
C13 C21 1.522(11) ?
C14 C15 1.390(11) ?
C15 C16 1.487(12) ?
C16 C17 1.389(11) ?
C17 C18 1.392(11) ?
C18 C19 1.399(11) ?
C18 C25 1.542(11) ?
C19 C20 1.378(12) ?
C21 C22 1.524(12) ?
C21 C24 1.532(12) ?
C21 C23 1.541(12) ?
C25 C28 1.520(12) ?
C25 C27 1.540(11) ?
C25 C26 1.542(11) ?
Pt2 C31 2.048(8) yes
Pt2 C32 2.074(8) yes
Pt2 N3 2.156(7) yes
Pt2 N4 2.222(7) yes
Pt2 Se2 2.5333(9) yes
Pt2 Sn2 2.5590(8) yes
Sn2 C33 2.149(8) yes
Sn2 C37 2.158(8) yes
Sn2 C34 2.174(8) yes
C35 O35 1.444(11) yes
O35 C36 1.347(10) yes
C36 O36 1.190(10) yes
C36 C37 1.493(11) yes
C37 C38 1.344(11) yes
C38 C39 1.509(11) yes
C38 Se2 1.892(8) yes
C39 O39 1.194(10) yes
C39 O40 1.353(10) yes
C40 O40 1.446(10) yes
N3 C41 1.335(11) ?
N3 C45 1.368(10) ?
N4 C50 1.328(10) ?
N4 C46 1.365(10) ?
C41 C42 1.373(11) ?
C42 C43 1.397(11) ?
C43 C44 1.380(12) ?
C43 C51 1.523(11) ?
C44 C45 1.386(11) ?
C45 C46 1.477(11) ?
C46 C47 1.377(11) ?
C47 C48 1.378(11) ?
C48 C49 1.398(11) ?
C48 C55 1.545(11) ?
C49 C50 1.370(11) ?
C51 C54 1.526(11) ?
C51 C52 1.529(12) ?
C51 C53 1.553(12) ?
C55 C58 1.523(12) ?
C55 C56 1.529(12) ?
C55 C57 1.534(12) ?
